data_4033659
loop_
_publ_author_name
'Crumbie, Robyn L.'
'Chalmers, Gareth'
'Bhadbhade, Mohan'
'Griffith, Renate'

_publ_section_title
;
 Exploration of the Differences Between Amine and Thiolate Addition to
 Acetylenedicarboxylates.
;
_journal_name_full 'The Journal of organic chemistry'
_journal_paper_doi 10.1021/acs.joc.9b01392
_journal_year 2019
_chemical_formula_moiety 'C15 H17 Cl O4 S'
_chemical_formula_sum 'C15 H17 Cl O4 S'
_chemical_formula_weight 328.79
_space_group_crystal_system monoclinic
_space_group_IT_number 14
_space_group_name_Hall '-P 2yn'
_space_group_name_H-M_alt 'P 1 21/n 1'
_symmetry_space_group_name_Hall '-P 2yn'
_symmetry_space_group_name_H-M 'P 1 21/n 1'
_atom_sites_solution_hydrogens geom
_audit_creation_date 2014-11-24
_audit_creation_method
;
Olex2 1.2
(compiled 2014.11.21 svn.r3092 for OlexSys, GUI svn.r4949)
;
_cell_angle_alpha 90
_cell_angle_beta 100.80(3)
_cell_angle_gamma 90
_cell_formula_units_Z 4
_cell_length_a 11.662(12)
_cell_length_b 5.317(4)
_cell_length_c 26.00(3)
_cell_measurement_reflns_used 3353
_cell_measurement_temperature 150(2)
_cell_measurement_theta_max 24.181
_cell_measurement_theta_min 3.190
_cell_volume 1584(3)
_computing_cell_refinement 'SAINT v7.68A (Bruker, 2009)'
_computing_data_reduction 'SAINT v7.68A (Bruker, 2009)'
_computing_molecular_graphics 'Olex2 (Dolomanov et al., 2009)'
_computing_publication_material 'Olex2 (Dolomanov et al., 2009)'
_computing_structure_refinement 'XL (Sheldrick, 2008)'
_diffrn_ambient_temperature 150.0
_diffrn_measured_fraction_theta_max 0.993
_diffrn_measurement_device_type 'Bruker APEX-II CCD'
_diffrn_measurement_method '\f and \w scans'
_diffrn_radiation_monochromator graphite
_diffrn_radiation_type MoK\a
_diffrn_radiation_wavelength 0.71073
_diffrn_reflns_av_R_equivalents 0.0576
_diffrn_reflns_av_unetI/netI 0.0600
_diffrn_reflns_Laue_measured_fraction_full 0.968
_diffrn_reflns_Laue_measured_fraction_max 0.993
_diffrn_reflns_limit_h_max 13
_diffrn_reflns_limit_h_min -13
_diffrn_reflns_limit_k_max 6
_diffrn_reflns_limit_k_min -4
_diffrn_reflns_limit_l_max 30
_diffrn_reflns_limit_l_min -30
_diffrn_reflns_number 11046
_diffrn_reflns_point_group_measured_fraction_full 0.968
_diffrn_reflns_point_group_measured_fraction_max 0.993
_diffrn_reflns_theta_max 24.999
_diffrn_reflns_theta_min 2.700
_diffrn_standards_number 0
_exptl_absorpt_coefficient_mu 0.385
_exptl_absorpt_correction_T_max 0.7458
_exptl_absorpt_correction_T_min 0.6203
_exptl_absorpt_correction_type multi-scan
_exptl_absorpt_process_details
;
SADABS-2008/1 (Bruker,2008) was used for absorption correction.
wR2(int) was 0.0997 before and 0.0690 after correction.
The Ratio of minimum to maximum transmission is 0.8317.
The \l/2 correction factor is 0.0015.
;
_exptl_crystal_colour colourless
_exptl_crystal_colour_primary colourless
_exptl_crystal_density_diffrn 1.379
_exptl_crystal_description plate
_exptl_crystal_F_000 688
_exptl_crystal_size_max 0.215
_exptl_crystal_size_mid 0.131
_exptl_crystal_size_min 0.047
_refine_diff_density_max 0.249
_refine_diff_density_min -0.346
_refine_diff_density_rms 0.061
_refine_ls_extinction_coef 0.0091(18)
_refine_ls_extinction_expression Fc^*^=kFc[1+0.001xFc^2^\l^3^/sin(2\q)]^-1/4^
_refine_ls_extinction_method SHELXL
_refine_ls_goodness_of_fit_ref 0.977
_refine_ls_hydrogen_treatment constr
_refine_ls_matrix_type full
_refine_ls_number_parameters 193
_refine_ls_number_reflns 2777
_refine_ls_number_restraints 0
_refine_ls_restrained_S_all 0.977
_refine_ls_R_factor_all 0.0800
_refine_ls_R_factor_gt 0.0421
_refine_ls_shift/su_max 0.000
_refine_ls_shift/su_mean 0.000
_refine_ls_structure_factor_coef Fsqd
_refine_ls_weighting_details 'w=1/[\s^2^(Fo^2^)+(0.0747P)^2^] where P=(Fo^2^+2Fc^2^)/3'
_refine_ls_weighting_scheme calc
_refine_ls_wR_factor_gt 0.1062
_refine_ls_wR_factor_ref 0.1318
_reflns_Friedel_coverage 0.000
_reflns_number_gt 1729
_reflns_number_total 2777
_reflns_threshold_expression 'I > 2\s(I)'
_cod_data_source_file jo9b01392_si_004.cif
_cod_data_source_block renate3_p21byn
_cod_database_code 4033659
_shelxl_version_number 2014-3
_shelx_space_group_comment
;
The symmetry employed for this shelxl refinement is uniquely defined
by the following loop, which should always be used as a source of
symmetry information in preference to the above space-group names.
They are only intended as comments.
;
_shelx_estimated_absorpt_t_max 0.982
_shelx_estimated_absorpt_t_min 0.922
_olex2_refinement_description
;
1. Others
 Fixed Uiso: H1B(0.047) H2C(0.053) H3AA(0.054) H3AB(0.054) H3BA(0.075)
 H3BB(0.075) H3C(0.058) H4AA(0.102) H4AB(0.102) H4AC(0.102) H4BA(0.105)
 H4BB(0.105) H4BC(0.105) H5C(0.054) H6C(0.049) H7CA(0.054) H7CB(0.054)
 Fixed X: H1B(0.76) H2C(0.3973) H3AA(0.5385) H3AB(0.6689) H3BA(0.9371)
 H3BB(0.8417) H3C(0.265) H4AA(0.4658) H4AB(0.5398) H4AC(0.5952) H4BA(1.0537)
 H4BB(1.0329) H4BC(0.9599) H5C(0.2193) H6C(0.3515) H7CA(0.5113) H7CB(0.4316)
 Fixed Y: H1B(0.5754) H2C(1.2469) H3AA(0.9579) H3AB(0.8588) H3BA(0.3735)
 H3BB(0.1531) H3C(1.0135) H4AA(0.5521) H4AB(0.6231) H4AC(0.4442) H4BA(0.1643)
 H4BB(-0.01) H4BC(-0.0585) H5C(0.5387) H6C(0.7721) H7CA(1.3118) H7CB(1.2773)
 Fixed Z: H1B(0.1493) H2C(0.1686) H3AA(0.2478) H3AB(0.2692) H3BA(0.0254)
 H3BB(0.022) H3C(0.2059) H4AA(0.2514) H4AB(0.3078) H4AC(0.2694) H4BA(0.0969)
 H4BB(0.0459) H4BC(0.0912) H5C(0.0831) H6C(0.0461) H7CA(0.1057) H7CB(0.0491)
;
_olex2_submission_special_instructions 'No special instructions were received'

loop_
_space_group_symop_operation_xyz
'x, y, z'
'-x+1/2, y+1/2, -z+1/2'
'-x, -y, -z'
'x-1/2, -y-1/2, z-1/2'

loop_
_atom_site_label
_atom_site_type_symbol
_atom_site_fract_x
_atom_site_fract_y
_atom_site_fract_z
_atom_site_U_iso_or_equiv
_atom_site_adp_type
_atom_site_occupancy
_atom_site_site_symmetry_order
_atom_site_calc_flag
_atom_site_refinement_flags_posn
Cl1C Cl 0.13218(9) 0.58110(17) 0.17616(3) 0.0688(3) Uani 1 1 d .
S1C S 0.59026(7) 1.00027(14) 0.05911(3) 0.0441(3) Uani 1 1 d .
O1A O 0.60340(17) 0.7474(3) 0.19530(6) 0.0411(5) Uani 1 1 d .
O1B O 0.85339(18) 0.3690(4) 0.08645(7) 0.0467(6) Uani 1 1 d .
O2A O 0.64911(18) 1.1479(4) 0.18110(7) 0.0467(6) Uani 1 1 d .
O2B O 0.74408(19) 0.6179(4) 0.02697(7) 0.0540(6) Uani 1 1 d .
C1A C 0.6554(2) 0.8406(5) 0.11547(9) 0.0339(7) Uani 1 1 d .
C1B C 0.7311(3) 0.6508(5) 0.11626(9) 0.0392(7) Uani 1 1 d .
H1B H 0.7600 0.5754 0.1493 0.047 Uiso 1 1 calc R
C1C C 0.3889(3) 1.0328(5) 0.10357(10) 0.0392(7) Uani 1 1 d .
C2A C 0.6343(3) 0.9338(5) 0.16713(10) 0.0362(7) Uani 1 1 d .
C2B C 0.7735(3) 0.5491(5) 0.07140(10) 0.0404(7) Uani 1 1 d .
C2C C 0.3616(3) 1.1022(5) 0.15101(10) 0.0443(8) Uani 1 1 d .
H2C H 0.3973 1.2469 0.1686 0.053 Uiso 1 1 calc R
C3A C 0.5919(3) 0.8128(5) 0.24819(10) 0.0450(8) Uani 1 1 d .
H3AA H 0.5385 0.9579 0.2478 0.054 Uiso 1 1 calc R
H3AB H 0.6689 0.8588 0.2692 0.054 Uiso 1 1 calc R
C3B C 0.9029(3) 0.2468(6) 0.04600(11) 0.0629(10) Uani 1 1 d .
H3BA H 0.9371 0.3735 0.0254 0.075 Uiso 1 1 calc R
H3BB H 0.8417 0.1531 0.0220 0.075 Uiso 1 1 calc R
C3C C 0.2832(3) 0.9642(6) 0.17325(11) 0.0480(8) Uani 1 1 d .
H3C H 0.2650 1.0135 0.2059 0.058 Uiso 1 1 calc R
C4A C 0.5441(4) 0.5890(6) 0.27112(12) 0.0680(11) Uani 1 1 d .
H4AA H 0.4658 0.5521 0.2514 0.102 Uiso 1 1 calc GR
H4AB H 0.5398 0.6231 0.3078 0.102 Uiso 1 1 calc GR
H4AC H 0.5952 0.4442 0.2694 0.102 Uiso 1 1 calc GR
C4B C 0.9953(3) 0.0705(7) 0.07227(12) 0.0701(11) Uani 1 1 d .
H4BA H 1.0537 0.1643 0.0969 0.105 Uiso 1 1 calc GR
H4BB H 1.0329 -0.0100 0.0459 0.105 Uiso 1 1 calc GR
H4BC H 0.9599 -0.0585 0.0912 0.105 Uiso 1 1 calc GR
C4C C 0.2318(3) 0.7560(5) 0.14791(11) 0.0448(8) Uani 1 1 d .
C5C C 0.2559(3) 0.6827(5) 0.10060(10) 0.0448(8) Uani 1 1 d .
H5C H 0.2193 0.5387 0.0831 0.054 Uiso 1 1 calc R
C6C C 0.3343(3) 0.8219(5) 0.07887(10) 0.0412(8) Uani 1 1 d .
H6C H 0.3515 0.7721 0.0461 0.049 Uiso 1 1 calc R
C7C C 0.4748(3) 1.1853(5) 0.07979(11) 0.0453(8) Uani 1 1 d .
H7CA H 0.5113 1.3118 0.1057 0.054 Uiso 1 1 calc R
H7CB H 0.4316 1.2773 0.0491 0.054 Uiso 1 1 calc R

loop_
_atom_site_aniso_label
_atom_site_aniso_U_11
_atom_site_aniso_U_22
_atom_site_aniso_U_33
_atom_site_aniso_U_23
_atom_site_aniso_U_13
_atom_site_aniso_U_12
Cl1C 0.0770(7) 0.0698(6) 0.0678(6) 0.0094(4) 0.0346(5) -0.0004(5)
S1C 0.0512(6) 0.0496(5) 0.0326(4) 0.0098(3) 0.0107(3) 0.0098(4)
O1A 0.0646(15) 0.0341(10) 0.0266(9) -0.0008(8) 0.0144(9) 0.0038(10)
O1B 0.0541(15) 0.0527(12) 0.0353(10) 0.0010(9) 0.0131(9) 0.0183(10)
O2A 0.0613(15) 0.0367(11) 0.0416(11) -0.0048(9) 0.0083(10) -0.0017(10)
O2B 0.0684(17) 0.0619(13) 0.0334(11) 0.0072(10) 0.0144(10) 0.0192(11)
C1A 0.0400(18) 0.0308(14) 0.0309(14) 0.0029(11) 0.0065(12) -0.0027(14)
C1B 0.053(2) 0.0368(16) 0.0278(14) 0.0045(12) 0.0089(13) 0.0030(15)
C1C 0.048(2) 0.0364(16) 0.0327(15) 0.0028(12) 0.0053(13) 0.0108(14)
C2A 0.043(2) 0.0319(16) 0.0319(14) 0.0008(12) 0.0030(13) 0.0037(13)
C2B 0.048(2) 0.0381(17) 0.0357(16) 0.0034(12) 0.0106(14) 0.0019(15)
C2C 0.050(2) 0.0440(17) 0.0371(15) -0.0058(13) 0.0046(14) 0.0121(15)
C3A 0.060(2) 0.0488(18) 0.0276(14) -0.0031(12) 0.0126(13) 0.0098(16)
C3B 0.072(3) 0.082(2) 0.0373(16) -0.0043(15) 0.0158(16) 0.032(2)
C3C 0.053(2) 0.059(2) 0.0336(15) -0.0021(14) 0.0103(15) 0.0139(17)
C4A 0.107(3) 0.061(2) 0.0448(18) 0.0037(16) 0.0370(19) 0.001(2)
C4B 0.082(3) 0.082(2) 0.0453(18) -0.0104(17) 0.0089(18) 0.038(2)
C4C 0.046(2) 0.0489(17) 0.0404(16) 0.0086(13) 0.0119(14) 0.0118(15)
C5C 0.051(2) 0.0424(16) 0.0395(16) -0.0024(13) 0.0044(14) 0.0045(15)
C6C 0.049(2) 0.0449(17) 0.0296(14) -0.0004(12) 0.0076(14) 0.0090(15)
C7C 0.053(2) 0.0389(16) 0.0434(16) 0.0053(13) 0.0065(15) 0.0099(15)

loop_
_atom_type_symbol
_atom_type_description
_atom_type_scat_dispersion_real
_atom_type_scat_dispersion_imag
_atom_type_scat_source
C C 0.0033 0.0016 'International Tables Vol C Tables 4.2.6.8 and 6.1.1.4'
H H 0.0000 0.0000 'International Tables Vol C Tables 4.2.6.8 and 6.1.1.4'
Cl Cl 0.1484 0.1585 'International Tables Vol C Tables 4.2.6.8 and 6.1.1.4'
O O 0.0106 0.0060 'International Tables Vol C Tables 4.2.6.8 and 6.1.1.4'
S S 0.1246 0.1234 'International Tables Vol C Tables 4.2.6.8 and 6.1.1.4'

loop_
_geom_angle_atom_site_label_1
_geom_angle_atom_site_label_2
_geom_angle_atom_site_label_3
_geom_angle
C1A S1C C7C 104.13(14)
C2A O1A C3A 115.4(2)
C2B O1B C3B 117.3(2)
C1B C1A S1C 124.3(2)
C1B C1A C2A 117.1(2)
C2A C1A S1C 118.4(2)
C1A C1B H1B 116.9
C1A C1B C2B 126.2(2)
C2B C1B H1B 116.9
C2C C1C C6C 117.9(3)
C2C C1C C7C 120.3(3)
C6C C1C C7C 121.8(2)
O1A C2A C1A 110.9(2)
O2A C2A O1A 125.7(2)
O2A C2A C1A 123.3(2)
O1B C2B C1B 110.7(2)
O2B C2B O1B 123.8(3)
O2B C2B C1B 125.5(3)
C1C C2C H2C 119.6
C1C C2C C3C 120.9(3)
C3C C2C H2C 119.6
O1A C3A H3AA 110.3
O1A C3A H3AB 110.3
O1A C3A C4A 107.3(2)
H3AA C3A H3AB 108.5
C4A C3A H3AA 110.3
C4A C3A H3AB 110.3
O1B C3B H3BA 110.2
O1B C3B H3BB 110.2
O1B C3B C4B 107.6(2)
H3BA C3B H3BB 108.5
C4B C3B H3BA 110.2
C4B C3B H3BB 110.2
C2C C3C H3C 120.2
C4C C3C C2C 119.5(3)
C4C C3C H3C 120.2
C3A C4A H4AA 109.5
C3A C4A H4AB 109.5
C3A C4A H4AC 109.5
H4AA C4A H4AB 109.5
H4AA C4A H4AC 109.5
H4AB C4A H4AC 109.5
C3B C4B H4BA 109.5
C3B C4B H4BB 109.5
C3B C4B H4BC 109.5
H4BA C4B H4BB 109.5
H4BA C4B H4BC 109.5
H4BB C4B H4BC 109.5
C3C C4C Cl1C 119.5(2)
C3C C4C C5C 121.2(3)
C5C C4C Cl1C 119.3(2)
C4C C5C H5C 120.7
C4C C5C C6C 118.6(3)
C6C C5C H5C 120.7
C1C C6C H6C 119.1
C5C C6C C1C 121.8(3)
C5C C6C H6C 119.1
S1C C7C H7CA 108.6
S1C C7C H7CB 108.6
C1C C7C S1C 114.4(2)
C1C C7C H7CA 108.6
C1C C7C H7CB 108.6
H7CA C7C H7CB 107.6

loop_
_geom_bond_atom_site_label_1
_geom_bond_atom_site_label_2
_geom_bond_distance
Cl1C C4C 1.753(3)
S1C C1A 1.740(3)
S1C C7C 1.828(3)
O1A C2A 1.322(3)
O1A C3A 1.449(3)
O1B C2B 1.343(3)
O1B C3B 1.445(3)
O2A C2A 1.197(3)
O2B C2B 1.199(3)
C1A C1B 1.339(4)
C1A C2A 1.495(4)
C1B H1B 0.9500
C1B C2B 1.453(4)
C1C C2C 1.381(4)
C1C C6C 1.386(4)
C1C C7C 1.509(4)
C2C H2C 0.9500
C2C C3C 1.381(4)
C3A H3AA 0.9900
C3A H3AB 0.9900
C3A C4A 1.486(4)
C3B H3BA 0.9900
C3B H3BB 0.9900
C3B C4B 1.494(4)
C3C H3C 0.9500
C3C C4C 1.368(4)
C4A H4AA 0.9800
C4A H4AB 0.9800
C4A H4AC 0.9800
C4B H4BA 0.9800
C4B H4BB 0.9800
C4B H4BC 0.9800
C4C C5C 1.369(4)
C5C H5C 0.9500
C5C C6C 1.378(4)
C6C H6C 0.9500
C7C H7CA 0.9900
C7C H7CB 0.9900

loop_
_geom_torsion_atom_site_label_1
_geom_torsion_atom_site_label_2
_geom_torsion_atom_site_label_3
_geom_torsion_atom_site_label_4
_geom_torsion
Cl1C C4C C5C C6C 180.0(2)
S1C C1A C1B C2B 1.2(4)
S1C C1A C2A O1A 131.2(2)
S1C C1A C2A O2A -51.9(4)
C1A S1C C7C C1C -56.3(2)
C1A C1B C2B O1B 176.6(3)
C1A C1B C2B O2B -1.9(5)
C1B C1A C2A O1A -54.0(4)
C1B C1A C2A O2A 122.9(3)
C1C C2C C3C C4C 0.0(4)
C2A O1A C3A C4A 173.7(3)
C2A C1A C1B C2B -173.2(3)
C2B O1B C3B C4B 175.6(3)
C2C C1C C6C C5C -0.5(4)
C2C C1C C7C S1C 129.8(2)
C2C C3C C4C Cl1C -180.0(2)
C2C C3C C4C C5C -0.5(4)
C3A O1A C2A O2A -2.6(4)
C3A O1A C2A C1A 174.2(2)
C3B O1B C2B O2B -2.3(4)
C3B O1B C2B C1B 179.2(3)
C3C C4C C5C C6C 0.6(4)
C4C C5C C6C C1C 0.0(4)
C6C C1C C2C C3C 0.5(4)
C6C C1C C7C S1C -50.7(3)
C7C S1C C1A C1B 168.1(2)
C7C S1C C1A C2A -17.6(3)
C7C C1C C2C C3C -179.9(3)
C7C C1C C6C C5C 180.0(3)
